data_3000043
loop_
_publ_author_name
Rousselin
Meyer

_publ_section_title
;
 Conformational and structural studies of N-methylacetohydroxamic acid and
 of its mono- and dileptic uranium(VI) complexes
;
_journal_name_full 'To be published in Inorganic Chemistry'
_chemical_formula_sum 'H12 N2 O14 U'
_symmetry_space_group_name_Hall 'C 2c -2'
_symmetry_space_group_name_H-M 'C m c 21'
_cell_angle_alpha 90
_cell_angle_beta 90
_cell_angle_gamma 90
_cell_length_a 13.1049(9)
_cell_length_b 7.8894(5)
_cell_length_c 11.3276(8)
_cell_measurement_temperature 100
_cell_volume 1171.16(14)
_diffrn_ambient_temperature 100
_diffrn_radiation_probe x-ray
_diffrn_radiation_type MoK\a
_diffrn_radiation_wavelength 0.71073
_refine_ls_goodness_of_fit_ref 1.212
_refine_ls_R_factor_all 0.0402
_refine_ls_R_factor_gt 0.0379
_refine_ls_wR_factor_gt 0.0811
_refine_ls_wR_factor_ref 0.0823
_cod_database_code 3000043
_cod_hold_until_date 2015-07-13

loop_
_atom_site_label
_atom_site_fract_x
_atom_site_fract_y
_atom_site_fract_z
? ? ? ?
